data_7713781
loop_
_publ_author_name
'Luque-G&#xf3;mez, Ana'
'Garc&#xed;a-Ordu&#xf1;a, Pilar'
'Lahoz, Fernando J.'
'Iglesias, Manuel'

_publ_section_title
;
 Synthesis and catalytic activity of well-defined Co(I) complexes based on
 NHC-phosphane pincer ligands.
;
_journal_name_full 'Dalton transactions (Cambridge, England : 2003)'
_journal_paper_doi 10.1039/d3dt00463e
_journal_year 2023
_chemical_formula_moiety 'C33 H30 Co N2 O2 P2, C4 Co O4, 2(C4 H8 O)'
_chemical_formula_sum 'C45 H46 Co2 N2 O8 P2'
_chemical_formula_weight 922.64
_space_group_crystal_system monoclinic
_space_group_IT_number 14
_space_group_name_Hall '-P 2yn'
_space_group_name_H-M_alt 'P 1 21/n 1'
_atom_sites_solution_hydrogens geom
_atom_sites_solution_primary direct
_atom_sites_solution_secondary difmap
_audit_creation_date 2023-05-16
_audit_creation_method
;
Olex2 1.5
(compiled 2023.03.06 svn.rbb2c1857 for OlexSys, GUI svn.r6748)
;
_audit_update_record
;
2023-07-06 deposited with the CCDC.	2023-08-24 downloaded from the CCDC.
;
_cell_angle_alpha 90
_cell_angle_beta 92.9650(10)
_cell_angle_gamma 90
_cell_formula_units_Z 4
_cell_length_a 9.4757(2)
_cell_length_b 25.3042(6)
_cell_length_c 18.1856(5)
_cell_measurement_reflns_used 9317
_cell_measurement_temperature 100.00
_cell_measurement_theta_max 28.268
_cell_measurement_theta_min 2.383
_cell_volume 4354.62(18)
_computing_cell_refinement 'SAINT V8.40B (Bruker AXS, 2016) in APEX4'
_computing_data_collection 'SAINT V8.40B (Bruker AXS, 2016) in APEX4'
_computing_data_reduction 'SAINT V8.40B (Bruker AXS, 2016) in APEX4'
_computing_molecular_graphics 'Olex2 1.5 (Dolomanov et al., 2009)'
_computing_publication_material 'Olex2 1.5 (Dolomanov et al., 2009)'
_computing_structure_refinement 'SHELXL  (Sheldrick, 2008)'
_computing_structure_solution 'SHELXS  (Sheldrick, 2008)'
_diffrn_ambient_temperature 100(2)
_diffrn_detector 'Photon III'
_diffrn_detector_type 'Bruker Photon III area detector'
_diffrn_measured_fraction_theta_full 1.000
_diffrn_measured_fraction_theta_max 0.999
_diffrn_measurement_device 'Bruker Photon III , D8 Venture diffractometer'
_diffrn_measurement_device_type 'Bruker D8 VENTURE'
_diffrn_measurement_method '\f and \w scans'
_diffrn_radiation_type MoK\a
_diffrn_radiation_wavelength 0.71073
_diffrn_reflns_av_R_equivalents 0.0516
_diffrn_reflns_av_unetI/netI 0.0268
_diffrn_reflns_Laue_measured_fraction_full 1.000
_diffrn_reflns_Laue_measured_fraction_max 0.999
_diffrn_reflns_limit_h_max 11
_diffrn_reflns_limit_h_min -12
_diffrn_reflns_limit_k_max 33
_diffrn_reflns_limit_k_min -33
_diffrn_reflns_limit_l_max 24
_diffrn_reflns_limit_l_min -23
_diffrn_reflns_number 94620
_diffrn_reflns_point_group_measured_fraction_full 1.000
_diffrn_reflns_point_group_measured_fraction_max 0.999
_diffrn_reflns_theta_full 25.242
_diffrn_reflns_theta_max 28.294
_diffrn_reflns_theta_min 2.243
_diffrn_source 'high brilliance microfocus sealed tube'
_diffrn_source_current 1.4
_diffrn_source_power 0.07
_diffrn_source_type 'Diamond  Incoatec Microfocus Source '
_diffrn_source_voltage 50.0
_diffrn_standards_number 0
_exptl_absorpt_coefficient_mu 0.890
_exptl_absorpt_correction_T_max 0.7457
_exptl_absorpt_correction_T_min 0.7019
_exptl_absorpt_correction_type multi-scan
_exptl_absorpt_process_details
;
SADABS-2016/2 (Bruker,2016/2) was used for absorption correction.
wR2(int) was 0.0671 before and 0.0567 after correction.
The Ratio of minimum to maximum transmission is 0.9413.
The \l/2 correction factor is Not present.
;
_exptl_crystal_colour yellow
_exptl_crystal_colour_primary yellow
_exptl_crystal_density_diffrn 1.407
_exptl_crystal_description plate
_exptl_crystal_F_000 1912
_exptl_crystal_recrystallization_method 'diffusion of hexane into a THF solution'
_exptl_crystal_size_max 0.23
_exptl_crystal_size_mid 0.08
_exptl_crystal_size_min 0.05
_refine_diff_density_max 0.646
_refine_diff_density_min -0.489
_refine_diff_density_rms 0.074
_refine_ls_extinction_method none
_refine_ls_goodness_of_fit_ref 1.049
_refine_ls_hydrogen_treatment constr
_refine_ls_matrix_type full
_refine_ls_number_parameters 532
_refine_ls_number_reflns 10813
_refine_ls_number_restraints 0
_refine_ls_restrained_S_all 1.049
_refine_ls_R_factor_all 0.0431
_refine_ls_R_factor_gt 0.0361
_refine_ls_shift/su_max 0.003
_refine_ls_shift/su_mean 0.000
_refine_ls_structure_factor_coef Fsqd
_refine_ls_weighting_details 'w=1/[\s^2^(Fo^2^)+(0.0528P)^2^+2.4754P] where P=(Fo^2^+2Fc^2^)/3'
_refine_ls_weighting_scheme calc
_refine_ls_wR_factor_gt 0.0912
_refine_ls_wR_factor_ref 0.0954
_reflns_Friedel_coverage 0.000
_reflns_number_gt 9320
_reflns_number_total 10813
_reflns_threshold_expression 'I > 2\s(I)'
_cod_data_source_file d3dt00463e2.cif
_cod_data_source_block cmpnd_1
_cod_original_cell_volume 4354.61(18)
_cod_database_code 7713781
_shelx_shelxl_version_number 2019/1
_shelx_space_group_comment
;
The symmetry employed for this shelxl refinement is uniquely defined
by the following loop, which should always be used as a source of
symmetry information in preference to the above space-group names.
They are only intended as comments.
;
_shelx_estimated_absorpt_t_max 0.957
_shelx_estimated_absorpt_t_min 0.822
_olex2_refinement_description
;
1. Fixed Uiso
 At 1.2 times of:
  All C(H) groups, All C(H,H) groups
2.a Secondary CH2 refined with riding coordinates:
 C14(H14A,H14B), C15(H15A,H15B), C18(H18A,H18B), C19(H19A,H19B), C51(H51A,
 H51B), C52(H52A,H52B), C53(H53A,H53B), C54(H54A,H54B), C61(H61A,H61B),
 C62(H62A,H62B), C63(H63A,H63B), C64(H64A,H64B)
2.b Aromatic/amide H refined with riding coordinates:
 C3(H3), C4(H4), C5(H5), C6(H6), C7(H7), C9(H9), C10(H10), C11(H11), C12(H12),
 C13(H13), C16(H16), C17(H17), C21(H21), C22(H22), C23(H23), C24(H24), C25(H25),
  C27(H27), C28(H28), C29(H29), C30(H30), C31(H31)
;
_olex2_submission_special_instructions 'No special instructions were received'

loop_
_space_group_symop_operation_xyz
'x, y, z'
'-x+1/2, y+1/2, -z+1/2'
'-x, -y, -z'
'x-1/2, -y-1/2, z-1/2'

loop_
_atom_site_label
_atom_site_type_symbol
_atom_site_fract_x
_atom_site_fract_y
_atom_site_fract_z
_atom_site_U_iso_or_equiv
_atom_site_adp_type
_atom_site_occupancy
_atom_site_site_symmetry_order
_atom_site_calc_flag
_atom_site_refinement_flags_posn
_atom_site_refinement_flags_adp
_atom_site_refinement_flags_occupancy
_atom_site_disorder_assembly
_atom_site_disorder_group
Co1 Co 0.47884(2) 0.56952(2) 0.28315(2) 0.01107(6) Uani 1 1 d . . . . .
P1 P 0.27786(4) 0.56294(2) 0.21910(2) 0.01148(9) Uani 1 1 d . . . . .
P2 P 0.67213(4) 0.59680(2) 0.34135(2) 0.01233(9) Uani 1 1 d . . . . .
N1 N 0.32779(15) 0.67294(6) 0.28655(8) 0.0145(3) Uani 1 1 d . . . . .
O1 O 0.62434(14) 0.50585(6) 0.17656(7) 0.0242(3) Uani 1 1 d . . . . .
O2 O 0.38900(14) 0.51200(6) 0.41164(8) 0.0253(3) Uani 1 1 d . . . . .
N2 N 0.53308(15) 0.68214(6) 0.24471(8) 0.0153(3) Uani 1 1 d . . . . .
C1 C 0.44502(17) 0.64510(7) 0.27078(9) 0.0133(3) Uani 1 1 d . . . . .
C2 C 0.18759(18) 0.49962(7) 0.21443(9) 0.0146(3) Uani 1 1 d . . . . .
C3 C 0.04686(19) 0.49691(7) 0.18640(10) 0.0191(4) Uani 1 1 d . . . . .
H3 H -0.000101 0.527963 0.168879 0.023 Uiso 1 1 calc R U . . .
C4 C -0.0235(2) 0.44880(8) 0.18434(11) 0.0237(4) Uani 1 1 d . . . . .
H4 H -0.118943 0.447026 0.165831 0.028 Uiso 1 1 calc R U . . .
C5 C 0.0453(2) 0.40321(8) 0.20925(11) 0.0249(4) Uani 1 1 d . . . . .
H5 H -0.003357 0.370374 0.207988 0.030 Uiso 1 1 calc R U . . .
C6 C 0.1844(2) 0.40558(7) 0.23588(11) 0.0238(4) Uani 1 1 d . . . . .
H6 H 0.231645 0.374267 0.252225 0.029 Uiso 1 1 calc R U . . .
C7 C 0.2557(2) 0.45377(7) 0.23882(10) 0.0190(3) Uani 1 1 d . . . . .
H7 H 0.351101 0.455274 0.257547 0.023 Uiso 1 1 calc R U . . .
C8 C 0.30126(17) 0.58078(7) 0.12360(9) 0.0139(3) Uani 1 1 d . . . . .
C9 C 0.3049(2) 0.63374(7) 0.10121(10) 0.0195(4) Uani 1 1 d . . . . .
H9 H 0.284854 0.661116 0.134869 0.023 Uiso 1 1 calc R U . . .
C10 C 0.3378(2) 0.64609(8) 0.02983(11) 0.0261(4) Uani 1 1 d . . . . .
H10 H 0.339638 0.682000 0.014660 0.031 Uiso 1 1 calc R U . . .
C11 C 0.3680(2) 0.60635(8) -0.01974(10) 0.0248(4) Uani 1 1 d . . . . .
H11 H 0.391120 0.615105 -0.068472 0.030 Uiso 1 1 calc R U . . .
C12 C 0.3644(2) 0.55412(8) 0.00206(10) 0.0226(4) Uani 1 1 d . . . . .
H12 H 0.384674 0.526942 -0.031866 0.027 Uiso 1 1 calc R U . . .
C13 C 0.33138(18) 0.54113(7) 0.07341(10) 0.0177(3) Uani 1 1 d . . . . .
H13 H 0.329277 0.505116 0.088072 0.021 Uiso 1 1 calc R U . . .
C14 C 0.14256(17) 0.60814(7) 0.25227(9) 0.0141(3) Uani 1 1 d . . . . .
H14A H 0.101237 0.628674 0.210106 0.017 Uiso 1 1 calc R U . . .
H14B H 0.065832 0.587075 0.272790 0.017 Uiso 1 1 calc R U . . .
C15 C 0.20176(17) 0.64652(7) 0.31135(10) 0.0156(3) Uani 1 1 d . . . . .
H15A H 0.129146 0.673216 0.321867 0.019 Uiso 1 1 calc R U . . .
H15B H 0.225804 0.626887 0.357397 0.019 Uiso 1 1 calc R U . . .
C16 C 0.34252(19) 0.72608(7) 0.26980(11) 0.0194(4) Uani 1 1 d . . . . .
H16 H 0.274402 0.753123 0.275461 0.023 Uiso 1 1 calc R U . . .
C17 C 0.47264(19) 0.73184(7) 0.24386(11) 0.0197(4) Uani 1 1 d . . . . .
H17 H 0.514377 0.763761 0.228124 0.024 Uiso 1 1 calc R U . . .
C18 C 0.67391(18) 0.66838(7) 0.22206(10) 0.0184(3) Uani 1 1 d . . . . .
H18A H 0.719951 0.700249 0.202737 0.022 Uiso 1 1 calc R U . . .
H18B H 0.665814 0.641886 0.182005 0.022 Uiso 1 1 calc R U . . .
C19 C 0.76522(17) 0.64595(7) 0.28657(10) 0.0171(3) Uani 1 1 d . . . . .
H19A H 0.797270 0.675387 0.319175 0.021 Uiso 1 1 calc R U . . .
H19B H 0.850172 0.629231 0.267218 0.021 Uiso 1 1 calc R U . . .
C20 C 0.63919(17) 0.62895(7) 0.42823(9) 0.0150(3) Uani 1 1 d . . . . .
C21 C 0.6087(2) 0.68261(8) 0.43222(11) 0.0240(4) Uani 1 1 d . . . . .
H21 H 0.608988 0.703765 0.389074 0.029 Uiso 1 1 calc R U . . .
C22 C 0.5778(2) 0.70542(9) 0.49904(13) 0.0309(5) Uani 1 1 d . . . . .
H22 H 0.558360 0.742184 0.501562 0.037 Uiso 1 1 calc R U . . .
C23 C 0.5754(2) 0.67462(9) 0.56199(12) 0.0307(5) Uani 1 1 d . . . . .
H23 H 0.554620 0.690299 0.607649 0.037 Uiso 1 1 calc R U . . .
C24 C 0.6033(2) 0.62108(9) 0.55833(11) 0.0265(4) Uani 1 1 d . . . . .
H24 H 0.600275 0.599923 0.601375 0.032 Uiso 1 1 calc R U . . .
C25 C 0.63571(19) 0.59811(7) 0.49182(10) 0.0197(4) Uani 1 1 d . . . . .
H25 H 0.655534 0.561355 0.489618 0.024 Uiso 1 1 calc R U . . .
C26 C 0.81007(17) 0.54920(7) 0.36713(9) 0.0152(3) Uani 1 1 d . . . . .
C27 C 0.7945(2) 0.49578(7) 0.35153(10) 0.0200(4) Uani 1 1 d . . . . .
H27 H 0.708254 0.482849 0.329445 0.024 Uiso 1 1 calc R U . . .
C28 C 0.9065(2) 0.46100(8) 0.36848(10) 0.0250(4) Uani 1 1 d . . . . .
H28 H 0.896513 0.424451 0.357458 0.030 Uiso 1 1 calc R U . . .
C29 C 1.0315(2) 0.47983(9) 0.40127(11) 0.0258(4) Uani 1 1 d . . . . .
H29 H 1.107915 0.456235 0.411773 0.031 Uiso 1 1 calc R U . . .
C30 C 1.04608(19) 0.53277(8) 0.41885(11) 0.0233(4) Uani 1 1 d . . . . .
H30 H 1.131351 0.545306 0.442500 0.028 Uiso 1 1 calc R U . . .
C31 C 0.93600(18) 0.56760(8) 0.40192(10) 0.0194(4) Uani 1 1 d . . . . .
H31 H 0.946058 0.603987 0.413941 0.023 Uiso 1 1 calc R U . . .
C32 C 0.56885(18) 0.53243(7) 0.21745(9) 0.0161(3) Uani 1 1 d . . . . .
C33 C 0.42116(17) 0.53558(7) 0.36150(10) 0.0162(3) Uani 1 1 d . . . . .
Co2 Co 0.94611(3) 0.80436(2) 0.30143(2) 0.01673(7) Uani 1 1 d . . . . .
O3 O 0.67283(15) 0.79863(6) 0.36839(9) 0.0296(3) Uani 1 1 d . . . . .
O4 O 0.92631(17) 0.90280(6) 0.21807(9) 0.0327(3) Uani 1 1 d . . . . .
O5 O 1.1731(2) 0.80623(9) 0.41601(11) 0.0546(5) Uani 1 1 d . . . . .
O6 O 1.00110(15) 0.72142(5) 0.19596(8) 0.0254(3) Uani 1 1 d . . . . .
C41 C 0.7809(2) 0.79927(7) 0.34237(11) 0.0206(4) Uani 1 1 d . . . . .
C42 C 0.9363(2) 0.86462(7) 0.25207(11) 0.0220(4) Uani 1 1 d . . . . .
C43 C 1.0835(2) 0.80580(9) 0.37135(12) 0.0302(5) Uani 1 1 d . . . . .
C44 C 0.97765(19) 0.75385(7) 0.23835(10) 0.0177(3) Uani 1 1 d . . . . .
O51 O 0.57978(18) 0.82136(8) 0.13358(10) 0.0438(4) Uani 1 1 d . . . . .
C51 C 0.4602(3) 0.81559(14) 0.08181(19) 0.0579(8) Uani 1 1 d . . . . .
H51A H 0.414572 0.850269 0.072106 0.069 Uiso 1 1 calc R U . . .
H51B H 0.389609 0.791303 0.101666 0.069 Uiso 1 1 calc R U . . .
C52 C 0.5141(4) 0.79400(15) 0.01380(18) 0.0613(9) Uani 1 1 d . . . . .
H52A H 0.455607 0.805598 -0.029944 0.074 Uiso 1 1 calc R U . . .
H52B H 0.516843 0.754902 0.015071 0.074 Uiso 1 1 calc R U . . .
C53 C 0.6647(3) 0.81760(13) 0.01368(15) 0.0501(7) Uani 1 1 d . . . . .
H53A H 0.727890 0.795743 -0.015558 0.060 Uiso 1 1 calc R U . . .
H53B H 0.663552 0.854277 -0.005297 0.060 Uiso 1 1 calc R U . . .
C54 C 0.7068(2) 0.81566(11) 0.09431(13) 0.0387(5) Uani 1 1 d . . . . .
H54A H 0.753282 0.781565 0.106873 0.046 Uiso 1 1 calc R U . . .
H54B H 0.773615 0.844630 0.107488 0.046 Uiso 1 1 calc R U . . .
O61 O 0.87814(17) 0.61001(6) 0.10295(8) 0.0316(3) Uani 1 1 d . . . . .
C61 C 0.7915(3) 0.57670(12) 0.05600(13) 0.0435(6) Uani 1 1 d . . . . .
H61A H 0.691958 0.588667 0.055419 0.052 Uiso 1 1 calc R U . . .
H61B H 0.795926 0.539820 0.074154 0.052 Uiso 1 1 calc R U . . .
C62 C 0.8451(3) 0.57963(11) -0.01999(13) 0.0416(6) Uani 1 1 d . . . . .
H62A H 0.767426 0.587794 -0.056714 0.050 Uiso 1 1 calc R U . . .
H62B H 0.889676 0.545848 -0.033551 0.050 Uiso 1 1 calc R U . . .
C63 C 0.9542(3) 0.62441(10) -0.01566(12) 0.0362(5) Uani 1 1 d . . . . .
H63A H 1.051734 0.610333 -0.014826 0.043 Uiso 1 1 calc R U . . .
H63B H 0.940021 0.649013 -0.057727 0.043 Uiso 1 1 calc R U . . .
C64 C 0.9251(2) 0.65127(9) 0.05604(12) 0.0301(4) Uani 1 1 d . . . . .
H64A H 1.011863 0.668126 0.077739 0.036 Uiso 1 1 calc R U . . .
H64B H 0.851095 0.678629 0.048398 0.036 Uiso 1 1 calc R U . . .

loop_
_atom_site_aniso_label
_atom_site_aniso_U_11
_atom_site_aniso_U_22
_atom_site_aniso_U_33
_atom_site_aniso_U_23
_atom_site_aniso_U_13
_atom_site_aniso_U_12
Co1 0.00967(10) 0.01206(11) 0.01152(11) 0.00141(8) 0.00086(8) 0.00073(8)
P1 0.01100(18) 0.01187(19) 0.01159(19) 0.00062(15) 0.00077(14) 0.00034(14)
P2 0.01035(18) 0.0135(2) 0.0131(2) 0.00227(15) 0.00077(15) 0.00078(14)
N1 0.0126(6) 0.0130(7) 0.0179(7) -0.0017(5) 0.0004(5) 0.0005(5)
O1 0.0255(7) 0.0290(7) 0.0182(7) -0.0025(5) 0.0041(5) 0.0090(6)
O2 0.0220(7) 0.0318(8) 0.0221(7) 0.0120(6) 0.0010(5) -0.0039(6)
N2 0.0132(6) 0.0150(7) 0.0178(7) 0.0044(5) 0.0008(5) -0.0002(5)
C1 0.0119(7) 0.0152(8) 0.0127(7) 0.0009(6) -0.0005(6) 0.0006(6)
C2 0.0154(8) 0.0145(8) 0.0143(8) -0.0016(6) 0.0031(6) -0.0020(6)
C3 0.0167(8) 0.0195(9) 0.0211(9) -0.0011(7) 0.0012(7) -0.0008(6)
C4 0.0197(9) 0.0255(10) 0.0260(10) -0.0050(8) 0.0011(7) -0.0072(7)
C5 0.0321(10) 0.0187(9) 0.0246(10) -0.0039(7) 0.0071(8) -0.0098(8)
C6 0.0325(10) 0.0151(8) 0.0241(10) 0.0010(7) 0.0034(8) -0.0008(7)
C7 0.0207(8) 0.0171(8) 0.0193(9) -0.0003(7) 0.0009(7) -0.0003(7)
C8 0.0120(7) 0.0178(8) 0.0117(7) 0.0018(6) -0.0006(6) -0.0006(6)
C9 0.0236(9) 0.0175(8) 0.0170(8) 0.0020(7) -0.0026(7) -0.0032(7)
C10 0.0332(11) 0.0233(10) 0.0213(9) 0.0078(7) -0.0021(8) -0.0045(8)
C11 0.0252(9) 0.0351(11) 0.0141(8) 0.0066(8) 0.0019(7) -0.0032(8)
C12 0.0231(9) 0.0297(10) 0.0151(8) -0.0019(7) 0.0021(7) 0.0021(7)
C13 0.0181(8) 0.0189(8) 0.0163(8) 0.0008(7) 0.0014(6) 0.0004(6)
C14 0.0102(7) 0.0165(8) 0.0157(8) -0.0006(6) 0.0014(6) 0.0013(6)
C15 0.0126(7) 0.0172(8) 0.0173(8) -0.0030(6) 0.0025(6) 0.0015(6)
C16 0.0169(8) 0.0136(8) 0.0273(10) -0.0016(7) -0.0026(7) 0.0011(6)
C17 0.0183(8) 0.0146(8) 0.0257(9) 0.0027(7) -0.0034(7) -0.0009(6)
C18 0.0134(8) 0.0218(9) 0.0202(9) 0.0076(7) 0.0030(6) -0.0013(6)
C19 0.0111(7) 0.0200(8) 0.0202(9) 0.0078(7) 0.0019(6) -0.0014(6)
C20 0.0112(7) 0.0175(8) 0.0163(8) -0.0023(6) -0.0007(6) -0.0003(6)
C21 0.0274(10) 0.0197(9) 0.0246(10) -0.0011(7) -0.0015(8) 0.0029(7)
C22 0.0343(11) 0.0243(10) 0.0337(11) -0.0107(9) -0.0005(9) 0.0063(8)
C23 0.0288(10) 0.0395(12) 0.0241(10) -0.0149(9) 0.0037(8) 0.0023(9)
C24 0.0283(10) 0.0323(11) 0.0193(9) -0.0024(8) 0.0042(8) -0.0010(8)
C25 0.0202(8) 0.0208(9) 0.0182(9) -0.0007(7) 0.0026(7) 0.0004(7)
C26 0.0127(7) 0.0204(8) 0.0126(7) 0.0038(6) 0.0021(6) 0.0048(6)
C27 0.0219(9) 0.0205(9) 0.0175(8) 0.0000(7) -0.0007(7) 0.0044(7)
C28 0.0337(10) 0.0232(9) 0.0182(9) 0.0007(7) 0.0019(8) 0.0114(8)
C29 0.0227(9) 0.0348(11) 0.0202(9) 0.0077(8) 0.0037(7) 0.0148(8)
C30 0.0149(8) 0.0343(11) 0.0207(9) 0.0088(8) 0.0008(7) 0.0044(7)
C31 0.0150(8) 0.0242(9) 0.0190(9) 0.0040(7) 0.0012(7) 0.0008(7)
C32 0.0146(7) 0.0183(8) 0.0150(8) 0.0018(6) -0.0019(6) 0.0013(6)
C33 0.0119(7) 0.0175(8) 0.0188(8) 0.0006(7) -0.0019(6) 0.0007(6)
Co2 0.01719(12) 0.01536(12) 0.01748(12) -0.00234(9) -0.00048(9) 0.00012(8)
O3 0.0251(7) 0.0282(8) 0.0362(8) -0.0032(6) 0.0092(6) -0.0035(6)
O4 0.0398(9) 0.0185(7) 0.0398(9) 0.0038(6) 0.0015(7) -0.0039(6)
O5 0.0402(10) 0.0800(15) 0.0414(11) -0.0122(10) -0.0183(8) 0.0042(10)
O6 0.0317(7) 0.0191(7) 0.0254(7) -0.0049(6) 0.0010(6) 0.0023(6)
C41 0.0242(9) 0.0150(8) 0.0222(9) -0.0022(7) -0.0012(7) -0.0004(7)
C42 0.0221(9) 0.0182(9) 0.0256(9) -0.0038(7) 0.0018(7) -0.0022(7)
C43 0.0257(10) 0.0390(12) 0.0253(10) -0.0083(9) -0.0034(8) 0.0028(9)
C44 0.0175(8) 0.0160(8) 0.0193(8) 0.0029(7) -0.0017(6) -0.0012(6)
O51 0.0325(9) 0.0606(12) 0.0381(9) 0.0087(8) -0.0015(7) -0.0111(8)
C51 0.0337(14) 0.066(2) 0.072(2) 0.0216(16) -0.0139(14) -0.0107(13)
C52 0.0571(19) 0.076(2) 0.0485(17) -0.0043(16) -0.0153(14) -0.0247(16)
C53 0.0541(17) 0.0645(18) 0.0314(13) 0.0055(12) -0.0023(12) -0.0081(14)
C54 0.0294(11) 0.0521(15) 0.0343(12) 0.0099(11) -0.0035(9) -0.0017(10)
O61 0.0346(8) 0.0406(9) 0.0197(7) -0.0015(6) 0.0009(6) 0.0017(7)
C61 0.0365(13) 0.0643(17) 0.0297(12) 0.0006(11) 0.0014(10) -0.0177(12)
C62 0.0535(15) 0.0445(14) 0.0277(12) -0.0113(10) 0.0099(10) -0.0221(12)
C63 0.0382(12) 0.0470(14) 0.0239(10) -0.0099(10) 0.0069(9) -0.0168(10)
C64 0.0364(11) 0.0299(11) 0.0237(10) -0.0036(8) -0.0021(8) 0.0009(9)

loop_
_atom_type_symbol
_atom_type_description
_atom_type_scat_dispersion_real
_atom_type_scat_dispersion_imag
_atom_type_scat_source
C C 0.0033 0.0016 'International Tables Vol C Tables 4.2.6.8 and 6.1.1.4'
H H 0.0000 0.0000 'International Tables Vol C Tables 4.2.6.8 and 6.1.1.4'
Co Co 0.3494 0.9721 'International Tables Vol C Tables 4.2.6.8 and 6.1.1.4'
N N 0.0061 0.0033 'International Tables Vol C Tables 4.2.6.8 and 6.1.1.4'
O O 0.0106 0.0060 'International Tables Vol C Tables 4.2.6.8 and 6.1.1.4'
P P 0.1023 0.0942 'International Tables Vol C Tables 4.2.6.8 and 6.1.1.4'

loop_
_geom_angle_atom_site_label_1
_geom_angle_atom_site_label_2
_geom_angle_atom_site_label_3
_geom_angle
_geom_angle_site_symmetry_1
_geom_angle_site_symmetry_3
_geom_angle_publ_flag
P2 Co1 P1 165.820(19) . . ?
C1 Co1 P1 83.09(5) . . ?
C1 Co1 P2 82.78(5) . . ?
C32 Co1 P1 92.11(6) . . ?
C32 Co1 P2 94.21(6) . . ?
C32 Co1 C1 121.56(7) . . ?
C32 Co1 C33 117.65(8) . . ?
C33 Co1 P1 95.45(5) . . ?
C33 Co1 P2 92.83(5) . . ?
C33 Co1 C1 120.78(8) . . ?
C2 P1 Co1 119.15(6) . . ?
C2 P1 C8 104.76(8) . . ?
C2 P1 C14 103.23(8) . . ?
C8 P1 Co1 110.11(5) . . ?
C8 P1 C14 106.25(8) . . ?
C14 P1 Co1 112.33(6) . . ?
C19 P2 Co1 111.36(6) . . ?
C20 P2 Co1 112.70(5) . . ?
C20 P2 C19 106.01(8) . . ?
C20 P2 C26 103.03(8) . . ?
C26 P2 Co1 119.30(6) . . ?
C26 P2 C19 103.18(8) . . ?
C1 N1 C15 121.23(14) . . ?
C1 N1 C16 111.32(14) . . ?
C16 N1 C15 127.21(14) . . ?
C1 N2 C17 111.76(15) . . ?
C1 N2 C18 121.46(14) . . ?
C17 N2 C18 126.77(15) . . ?
N1 C1 Co1 127.99(12) . . ?
N2 C1 Co1 128.13(12) . . ?
N2 C1 N1 103.88(14) . . ?
C3 C2 P1 119.74(13) . . ?
C7 C2 P1 120.79(13) . . ?
C7 C2 C3 119.47(16) . . ?
C2 C3 H3 120.1 . . ?
C4 C3 C2 119.89(17) . . ?
C4 C3 H3 120.1 . . ?
C3 C4 H4 119.9 . . ?
C3 C4 C5 120.22(18) . . ?
C5 C4 H4 119.9 . . ?
C4 C5 H5 120.0 . . ?
C6 C5 C4 120.07(18) . . ?
C6 C5 H5 120.0 . . ?
C5 C6 H6 119.9 . . ?
C5 C6 C7 120.20(18) . . ?
C7 C6 H6 119.9 . . ?
C2 C7 C6 120.15(17) . . ?
C2 C7 H7 119.9 . . ?
C6 C7 H7 119.9 . . ?
C9 C8 P1 121.38(13) . . ?
C13 C8 P1 119.02(13) . . ?
C13 C8 C9 119.24(16) . . ?
C8 C9 H9 120.1 . . ?
C10 C9 C8 119.85(18) . . ?
C10 C9 H9 120.1 . . ?
C9 C10 H10 119.7 . . ?
C9 C10 C11 120.53(18) . . ?
C11 C10 H10 119.7 . . ?
C10 C11 H11 120.1 . . ?
C12 C11 C10 119.82(18) . . ?
C12 C11 H11 120.1 . . ?
C11 C12 H12 119.9 . . ?
C11 C12 C13 120.30(18) . . ?
C13 C12 H12 119.9 . . ?
C8 C13 H13 119.9 . . ?
C12 C13 C8 120.27(17) . . ?
C12 C13 H13 119.9 . . ?
P1 C14 H14A 109.0 . . ?
P1 C14 H14B 109.0 . . ?
H14A C14 H14B 107.8 . . ?
C15 C14 P1 112.77(11) . . ?
C15 C14 H14A 109.0 . . ?
C15 C14 H14B 109.0 . . ?
N1 C15 C14 110.43(14) . . ?
N1 C15 H15A 109.6 . . ?
N1 C15 H15B 109.6 . . ?
C14 C15 H15A 109.6 . . ?
C14 C15 H15B 109.6 . . ?
H15A C15 H15B 108.1 . . ?
N1 C16 H16 126.7 . . ?
C17 C16 N1 106.58(15) . . ?
C17 C16 H16 126.7 . . ?
N2 C17 H17 126.8 . . ?
C16 C17 N2 106.45(15) . . ?
C16 C17 H17 126.8 . . ?
N2 C18 H18A 109.4 . . ?
N2 C18 H18B 109.4 . . ?
N2 C18 C19 111.17(14) . . ?
H18A C18 H18B 108.0 . . ?
C19 C18 H18A 109.4 . . ?
C19 C18 H18B 109.4 . . ?
P2 C19 H19A 108.9 . . ?
P2 C19 H19B 108.9 . . ?
C18 C19 P2 113.36(12) . . ?
C18 C19 H19A 108.9 . . ?
C18 C19 H19B 108.9 . . ?
H19A C19 H19B 107.7 . . ?
C21 C20 P2 121.84(14) . . ?
C21 C20 C25 119.24(17) . . ?
C25 C20 P2 118.80(13) . . ?
C20 C21 H21 119.8 . . ?
C22 C21 C20 120.31(19) . . ?
C22 C21 H21 119.8 . . ?
C21 C22 H22 119.9 . . ?
C23 C22 C21 120.12(19) . . ?
C23 C22 H22 119.9 . . ?
C22 C23 H23 120.0 . . ?
C24 C23 C22 119.99(19) . . ?
C24 C23 H23 120.0 . . ?
C23 C24 H24 119.9 . . ?
C23 C24 C25 120.19(19) . . ?
C25 C24 H24 119.9 . . ?
C20 C25 H25 119.9 . . ?
C24 C25 C20 120.14(18) . . ?
C24 C25 H25 119.9 . . ?
C27 C26 P2 121.64(13) . . ?
C27 C26 C31 119.68(16) . . ?
C31 C26 P2 118.66(14) . . ?
C26 C27 H27 120.1 . . ?
C26 C27 C28 119.73(18) . . ?
C28 C27 H27 120.1 . . ?
C27 C28 H28 120.0 . . ?
C29 C28 C27 120.05(19) . . ?
C29 C28 H28 120.0 . . ?
C28 C29 H29 119.8 . . ?
C30 C29 C28 120.42(17) . . ?
C30 C29 H29 119.8 . . ?
C29 C30 H30 120.0 . . ?
C29 C30 C31 119.95(18) . . ?
C31 C30 H30 120.0 . . ?
C26 C31 H31 119.9 . . ?
C30 C31 C26 120.13(18) . . ?
C30 C31 H31 119.9 . . ?
O1 C32 Co1 176.18(16) . . ?
O2 C33 Co1 176.75(16) . . ?
C42 Co2 C41 104.56(9) . . ?
C42 Co2 C43 111.32(10) . . ?
C43 Co2 C41 109.39(10) . . ?
C44 Co2 C41 113.95(8) . . ?
C44 Co2 C42 107.61(9) . . ?
C44 Co2 C43 109.91(9) . . ?
O3 C41 Co2 176.59(17) . . ?
O4 C42 Co2 177.31(18) . . ?
O5 C43 Co2 179.1(2) . . ?
O6 C44 Co2 178.16(17) . . ?
C54 O51 C51 108.4(2) . . ?
O51 C51 H51A 110.3 . . ?
O51 C51 H51B 110.3 . . ?
O51 C51 C52 107.0(2) . . ?
H51A C51 H51B 108.6 . . ?
C52 C51 H51A 110.3 . . ?
C52 C51 H51B 110.3 . . ?
C51 C52 H52A 111.2 . . ?
C51 C52 H52B 111.2 . . ?
C51 C52 C53 102.6(2) . . ?
H52A C52 H52B 109.2 . . ?
C53 C52 H52A 111.2 . . ?
C53 C52 H52B 111.2 . . ?
C52 C53 H53A 111.6 . . ?
C52 C53 H53B 111.6 . . ?
H53A C53 H53B 109.4 . . ?
C54 C53 C52 100.6(2) . . ?
C54 C53 H53A 111.6 . . ?
C54 C53 H53B 111.6 . . ?
O51 C54 C53 107.2(2) . . ?
O51 C54 H54A 110.3 . . ?
O51 C54 H54B 110.3 . . ?
C53 C54 H54A 110.3 . . ?
C53 C54 H54B 110.3 . . ?
H54A C54 H54B 108.5 . . ?
C61 O61 C64 105.10(16) . . ?
O61 C61 H61A 110.1 . . ?
O61 C61 H61B 110.1 . . ?
O61 C61 C62 108.05(19) . . ?
H61A C61 H61B 108.4 . . ?
C62 C61 H61A 110.1 . . ?
C62 C61 H61B 110.1 . . ?
C61 C62 H62A 110.9 . . ?
C61 C62 H62B 110.9 . . ?
C61 C62 C63 104.42(19) . . ?
H62A C62 H62B 108.9 . . ?
C63 C62 H62A 110.9 . . ?
C63 C62 H62B 110.9 . . ?
C62 C63 H63A 111.2 . . ?
C62 C63 H63B 111.2 . . ?
H63A C63 H63B 109.1 . . ?
C64 C63 C62 102.99(18) . . ?
C64 C63 H63A 111.2 . . ?
C64 C63 H63B 111.2 . . ?
O61 C64 C63 105.22(18) . . ?
O61 C64 H64A 110.7 . . ?
O61 C64 H64B 110.7 . . ?
C63 C64 H64A 110.7 . . ?
C63 C64 H64B 110.7 . . ?
H64A C64 H64B 108.8 . . ?

loop_
_geom_bond_atom_site_label_1
_geom_bond_atom_site_label_2
_geom_bond_distance
_geom_bond_site_symmetry_2
_geom_bond_publ_flag
Co1 P1 2.1868(5) . ?
Co1 P2 2.1796(5) . ?
Co1 C1 1.9502(17) . ?
Co1 C32 1.7724(18) . ?
Co1 C33 1.7738(18) . ?
P1 C2 1.8164(17) . ?
P1 C8 1.8190(17) . ?
P1 C14 1.8427(17) . ?
P2 C19 1.8461(17) . ?
P2 C20 1.8184(18) . ?
P2 C26 1.8210(17) . ?
N1 C1 1.358(2) . ?
N1 C15 1.460(2) . ?
N1 C16 1.387(2) . ?
O1 C32 1.150(2) . ?
O2 C33 1.144(2) . ?
N2 C1 1.357(2) . ?
N2 C17 1.382(2) . ?
N2 C18 1.459(2) . ?
C2 C3 1.404(2) . ?
C2 C7 1.389(2) . ?
C3 H3 0.9500 . ?
C3 C4 1.387(3) . ?
C4 H4 0.9500 . ?
C4 C5 1.389(3) . ?
C5 H5 0.9500 . ?
C5 C6 1.382(3) . ?
C6 H6 0.9500 . ?
C6 C7 1.394(3) . ?
C7 H7 0.9500 . ?
C8 C9 1.402(2) . ?
C8 C13 1.396(2) . ?
C9 H9 0.9500 . ?
C9 C10 1.386(3) . ?
C10 H10 0.9500 . ?
C10 C11 1.390(3) . ?
C11 H11 0.9500 . ?
C11 C12 1.381(3) . ?
C12 H12 0.9500 . ?
C12 C13 1.390(3) . ?
C13 H13 0.9500 . ?
C14 H14A 0.9900 . ?
C14 H14B 0.9900 . ?
C14 C15 1.533(2) . ?
C15 H15A 0.9900 . ?
C15 H15B 0.9900 . ?
C16 H16 0.9500 . ?
C16 C17 1.351(3) . ?
C17 H17 0.9500 . ?
C18 H18A 0.9900 . ?
C18 H18B 0.9900 . ?
C18 C19 1.530(2) . ?
C19 H19A 0.9900 . ?
C19 H19B 0.9900 . ?
C20 C21 1.391(3) . ?
C20 C25 1.397(2) . ?
C21 H21 0.9500 . ?
C21 C22 1.390(3) . ?
C22 H22 0.9500 . ?
C22 C23 1.386(3) . ?
C23 H23 0.9500 . ?
C23 C24 1.383(3) . ?
C24 H24 0.9500 . ?
C24 C25 1.391(3) . ?
C25 H25 0.9500 . ?
C26 C27 1.387(3) . ?
C26 C31 1.401(2) . ?
C27 H27 0.9500 . ?
C27 C28 1.400(3) . ?
C28 H28 0.9500 . ?
C28 C29 1.384(3) . ?
C29 H29 0.9500 . ?
C29 C30 1.382(3) . ?
C30 H30 0.9500 . ?
C30 C31 1.388(3) . ?
C31 H31 0.9500 . ?
Co2 C41 1.773(2) . ?
Co2 C42 1.769(2) . ?
Co2 C43 1.772(2) . ?
Co2 C44 1.7535(19) . ?
O3 C41 1.150(2) . ?
O4 C42 1.148(2) . ?
O5 C43 1.144(3) . ?
O6 C44 1.155(2) . ?
O51 C51 1.443(3) . ?
O51 C54 1.438(3) . ?
C51 H51A 0.9900 . ?
C51 H51B 0.9900 . ?
C51 C52 1.468(5) . ?
C52 H52A 0.9900 . ?
C52 H52B 0.9900 . ?
C52 C53 1.547(4) . ?
C53 H53A 0.9900 . ?
C53 H53B 0.9900 . ?
C53 C54 1.500(3) . ?
C54 H54A 0.9900 . ?
C54 H54B 0.9900 . ?
O61 C61 1.429(3) . ?
O61 C64 1.434(3) . ?
C61 H61A 0.9900 . ?
C61 H61B 0.9900 . ?
C61 C62 1.499(3) . ?
C62 H62A 0.9900 . ?
C62 H62B 0.9900 . ?
C62 C63 1.533(3) . ?
C63 H63A 0.9900 . ?
C63 H63B 0.9900 . ?
C63 C64 1.508(3) . ?
C64 H64A 0.9900 . ?
C64 H64B 0.9900 . ?

loop_
_geom_torsion_atom_site_label_1
_geom_torsion_atom_site_label_2
_geom_torsion_atom_site_label_3
_geom_torsion_atom_site_label_4
_geom_torsion
_geom_torsion_site_symmetry_1
_geom_torsion_site_symmetry_2
_geom_torsion_site_symmetry_3
_geom_torsion_site_symmetry_4
_geom_torsion_publ_flag
Co1 P1 C2 C3 167.32(12) . . . . ?
Co1 P1 C2 C7 -12.17(17) . . . . ?
Co1 P1 C8 C9 -80.61(15) . . . . ?
Co1 P1 C8 C13 92.40(13) . . . . ?
Co1 P1 C14 C15 7.49(14) . . . . ?
Co1 P2 C19 C18 14.75(15) . . . . ?
Co1 P2 C20 C21 -87.04(15) . . . . ?
Co1 P2 C20 C25 88.86(14) . . . . ?
Co1 P2 C26 C27 -0.88(17) . . . . ?
Co1 P2 C26 C31 177.51(12) . . . . ?
P1 C2 C3 C4 -178.51(15) . . . . ?
P1 C2 C7 C6 179.08(14) . . . . ?
P1 C8 C9 C10 173.16(15) . . . . ?
P1 C8 C13 C12 -173.21(14) . . . . ?
P1 C14 C15 N1 50.81(17) . . . . ?
P2 C20 C21 C22 177.11(16) . . . . ?
P2 C20 C25 C24 -176.56(14) . . . . ?
P2 C26 C27 C28 176.28(14) . . . . ?
P2 C26 C31 C30 -176.65(14) . . . . ?
N1 C16 C17 N2 0.6(2) . . . . ?
N2 C18 C19 P2 45.09(19) . . . . ?
C1 N1 C15 C14 -61.4(2) . . . . ?
C1 N1 C16 C17 -0.8(2) . . . . ?
C1 N2 C17 C16 -0.3(2) . . . . ?
C1 N2 C18 C19 -61.5(2) . . . . ?
C2 P1 C8 C9 150.13(14) . . . . ?
C2 P1 C8 C13 -36.86(15) . . . . ?
C2 P1 C14 C15 137.09(12) . . . . ?
C2 C3 C4 C5 -0.6(3) . . . . ?
C3 C2 C7 C6 -0.4(3) . . . . ?
C3 C4 C5 C6 -0.3(3) . . . . ?
C4 C5 C6 C7 0.9(3) . . . . ?
C5 C6 C7 C2 -0.5(3) . . . . ?
C7 C2 C3 C4 1.0(3) . . . . ?
C8 P1 C2 C3 -69.03(16) . . . . ?
C8 P1 C2 C7 111.48(15) . . . . ?
C8 P1 C14 C15 -112.97(13) . . . . ?
C8 C9 C10 C11 -0.4(3) . . . . ?
C9 C8 C13 C12 -0.1(3) . . . . ?
C9 C10 C11 C12 0.4(3) . . . . ?
C10 C11 C12 C13 -0.3(3) . . . . ?
C11 C12 C13 C8 0.1(3) . . . . ?
C13 C8 C9 C10 0.2(3) . . . . ?
C14 P1 C2 C3 42.01(16) . . . . ?
C14 P1 C2 C7 -137.48(15) . . . . ?
C14 P1 C8 C9 41.27(16) . . . . ?
C14 P1 C8 C13 -145.73(13) . . . . ?
C15 N1 C1 Co1 -4.8(2) . . . . ?
C15 N1 C1 N2 175.46(14) . . . . ?
C15 N1 C16 C17 -175.25(16) . . . . ?
C16 N1 C1 Co1 -179.57(13) . . . . ?
C16 N1 C1 N2 0.64(19) . . . . ?
C16 N1 C15 C14 112.55(18) . . . . ?
C17 N2 C1 Co1 179.99(13) . . . . ?
C17 N2 C1 N1 -0.23(19) . . . . ?
C17 N2 C18 C19 117.73(19) . . . . ?
C18 N2 C1 Co1 -0.6(2) . . . . ?
C18 N2 C1 N1 179.14(15) . . . . ?
C18 N2 C17 C16 -179.60(17) . . . . ?
C19 P2 C20 C21 35.03(17) . . . . ?
C19 P2 C20 C25 -149.08(14) . . . . ?
C19 P2 C26 C27 -124.96(15) . . . . ?
C19 P2 C26 C31 53.42(16) . . . . ?
C20 P2 C19 C18 -108.16(14) . . . . ?
C20 P2 C26 C27 124.86(15) . . . . ?
C20 P2 C26 C31 -56.76(15) . . . . ?
C20 C21 C22 C23 -0.9(3) . . . . ?
C21 C20 C25 C24 -0.6(3) . . . . ?
C21 C22 C23 C24 -0.2(3) . . . . ?
C22 C23 C24 C25 0.9(3) . . . . ?
C23 C24 C25 C20 -0.5(3) . . . . ?
C25 C20 C21 C22 1.2(3) . . . . ?
C26 P2 C19 C18 143.89(13) . . . . ?
C26 P2 C20 C21 143.08(15) . . . . ?
C26 P2 C20 C25 -41.03(15) . . . . ?
C26 C27 C28 C29 0.6(3) . . . . ?
C27 C26 C31 C30 1.8(3) . . . . ?
C27 C28 C29 C30 1.3(3) . . . . ?
C28 C29 C30 C31 -1.6(3) . . . . ?
C29 C30 C31 C26 0.1(3) . . . . ?
C31 C26 C27 C28 -2.1(3) . . . . ?
O51 C51 C52 C53 -31.5(3) . . . . ?
C51 O51 C54 C53 11.9(3) . . . . ?
C51 C52 C53 C54 37.1(3) . . . . ?
C52 C53 C54 O51 -30.1(3) . . . . ?
C54 O51 C51 C52 13.0(3) . . . . ?
O61 C61 C62 C63 -9.1(3) . . . . ?
C61 O61 C64 C63 -38.8(2) . . . . ?
C61 C62 C63 C64 -13.8(3) . . . . ?
C62 C63 C64 O61 32.2(2) . . . . ?
C64 O61 C61 C62 29.9(3) . . . . ?
